data_4086990
loop_
_publ_author_name
'Lu, Guang-Zhao'
'Jing, Yi-Ming'
'Han, Hua-Bo'
'Fang, Yu-Liang'
'Zheng, You-Xuan'

_publ_section_title
;
 Efficient Electroluminescence of Two Heteroleptic Platinum Complexes with
 a 2-(5-Phenyl-1,3,4-oxadiazol-2-yl)phenol Ancillary Ligand
;
_journal_issue 2
_journal_name_full Organometallics
_journal_page_first 448
_journal_paper_doi 10.1021/acs.organomet.6b00851
_journal_volume 36
_journal_year 2017
_chemical_formula_sum 'C26 H16 F3 N3 O2 Pt'
_chemical_formula_weight 654.51
_chemical_name_systematic
; 
 ? 
;
_space_group_IT_number 14
_symmetry_cell_setting monoclinic
_symmetry_space_group_name_Hall '-P 2yn'
_symmetry_space_group_name_H-M 'P 1 21/n 1'
_atom_sites_solution_hydrogens geom
_atom_sites_solution_primary direct
_atom_sites_solution_secondary difmap
_audit_creation_method SHELXL-97
_cell_angle_alpha 90.00
_cell_angle_beta 94.182(2)
_cell_angle_gamma 90.00
_cell_formula_units_Z 4
_cell_length_a 12.2467(16)
_cell_length_b 6.2204(8)
_cell_length_c 28.948(4)
_cell_measurement_reflns_used 4867
_cell_measurement_temperature 296(2)
_cell_measurement_theta_max 26.84
_cell_measurement_theta_min 2.60
_cell_volume 2199.4(5)
_computing_cell_refinement 'Bruker SMART'
_computing_data_collection 'Bruker SMART'
_computing_data_reduction 'Bruker SAINT'
_computing_molecular_graphics 'Bruker SHELXTL'
_computing_publication_material 'Bruker SHELXTL'
_computing_structure_refinement 'SHELXL-97 (Sheldrick, 2008)'
_computing_structure_solution 'SHELXS-97 (Sheldrick, 2008)'
_diffrn_ambient_temperature 296(2)
_diffrn_measured_fraction_theta_full 0.999
_diffrn_measured_fraction_theta_max 0.999
_diffrn_measurement_device_type 'CCD area detector'
_diffrn_measurement_method 'phi and omega scans'
_diffrn_radiation_monochromator graphite
_diffrn_radiation_source 'fine-focus sealed tube'
_diffrn_radiation_type MoK\a
_diffrn_radiation_wavelength 0.71073
_diffrn_reflns_av_R_equivalents 0.0472
_diffrn_reflns_av_sigmaI/netI 0.0488
_diffrn_reflns_limit_h_max 14
_diffrn_reflns_limit_h_min -14
_diffrn_reflns_limit_k_max 7
_diffrn_reflns_limit_k_min -7
_diffrn_reflns_limit_l_max 27
_diffrn_reflns_limit_l_min -34
_diffrn_reflns_number 11424
_diffrn_reflns_theta_full 25.01
_diffrn_reflns_theta_max 25.01
_diffrn_reflns_theta_min 1.41
_exptl_absorpt_coefficient_mu 6.436
_exptl_absorpt_correction_T_max 0.3317
_exptl_absorpt_correction_T_min 0.2754
_exptl_absorpt_correction_type multi-scan
_exptl_absorpt_process_details sadabs
_exptl_crystal_colour
;
;
_exptl_crystal_density_diffrn 1.977
_exptl_crystal_density_method 'not measured'
_exptl_crystal_description block
_exptl_crystal_F_000 1256
_exptl_crystal_size_max 0.27
_exptl_crystal_size_mid 0.25
_exptl_crystal_size_min 0.22
_refine_diff_density_max 3.432
_refine_diff_density_min -1.508
_refine_diff_density_rms 0.144
_refine_ls_extinction_method none
_refine_ls_goodness_of_fit_ref 1.031
_refine_ls_hydrogen_treatment mixed
_refine_ls_matrix_type full
_refine_ls_number_parameters 316
_refine_ls_number_reflns 3888
_refine_ls_number_restraints 0
_refine_ls_restrained_S_all 1.031
_refine_ls_R_factor_all 0.0470
_refine_ls_R_factor_gt 0.0395
_refine_ls_shift/su_max 0.001
_refine_ls_shift/su_mean 0.000
_refine_ls_structure_factor_coef Fsqd
_refine_ls_weighting_details 'calc w=1/[\s^2^(Fo^2^)+(0.0516P)^2^+5.5938P] where P=(Fo^2^+2Fc^2^)/3'
_refine_ls_weighting_scheme calc
_refine_ls_wR_factor_gt 0.0961
_refine_ls_wR_factor_ref 0.1001
_reflns_number_gt 3381
_reflns_number_total 3888
_reflns_threshold_expression >2sigma(I)
_cod_data_source_file om6b00851_si_002.cif
_cod_data_source_block bbb
_cod_depositor_comments
;
The following automatic conversions were performed:

'_symmetry_cell_setting' value 'Monoclinic' changed to 'monoclinic'
according to
/usr/data/users/saulius/crontab/automatic-downloads/current/ACS/lib/dictionaries/cif_core.dic
dictionary named 'cif_core.dic' version 2.4.2 from 2011-04-26.

Automatic conversion script
Id: cif_fix_values 4268 2015-11-12 08:31:59Z antanas 
;
_cod_original_sg_symbol_H-M 'P2(1)/n  '
_cod_database_code 4086990

loop_
_symmetry_equiv_pos_as_xyz
'x, y, z'
'-x+1/2, y+1/2, -z+1/2'
'-x, -y, -z'
'x-1/2, -y-1/2, z-1/2'

loop_
_atom_site_label
_atom_site_type_symbol
_atom_site_fract_x
_atom_site_fract_y
_atom_site_fract_z
_atom_site_U_iso_or_equiv
_atom_site_adp_type
_atom_site_occupancy
_atom_site_symmetry_multiplicity
_atom_site_calc_flag
_atom_site_refinement_flags
C1 C 0.7360(7) 0.4963(14) 0.0008(3) 0.061(2) Uani 1 1 d .
H1 H 0.7634 0.6292 0.0108 0.073 Uiso 1 1 calc R
C2 C 0.7812(8) 0.3905(19) -0.0349(3) 0.073(3) Uani 1 1 d .
H2 H 0.8387 0.4537 -0.0492 0.088 Uiso 1 1 calc R
C3 C 0.7435(7) 0.1962(18) -0.0496(3) 0.071(3) Uani 1 1 d .
H3 H 0.7752 0.1269 -0.0737 0.085 Uiso 1 1 calc R
C4 C 0.6580(8) 0.1005(16) -0.0289(3) 0.071(3) Uani 1 1 d .
H4 H 0.6317 -0.0331 -0.0389 0.085 Uiso 1 1 calc R
C5 C 0.6112(6) 0.2072(14) 0.0076(3) 0.059(2) Uani 1 1 d .
H5 H 0.5540 0.1437 0.0220 0.071 Uiso 1 1 calc R
C6 C 0.6496(6) 0.4043(12) 0.0218(2) 0.0423(16) Uani 1 1 d .
C7 C 0.6013(6) 0.5167(12) 0.0594(3) 0.0430(17) Uani 1 1 d .
C8 C 0.4899(5) 0.5632(11) 0.1128(2) 0.0361(15) Uani 1 1 d .
C9 C 0.3992(6) 0.5201(11) 0.1397(2) 0.0387(15) Uani 1 1 d .
C10 C 0.3387(6) 0.3274(13) 0.1322(3) 0.0507(19) Uani 1 1 d .
H10 H 0.3613 0.2282 0.1108 0.061 Uiso 1 1 calc R
C11 C 0.2492(6) 0.2839(14) 0.1552(3) 0.058(2) Uani 1 1 d .
H11 H 0.2109 0.1561 0.1500 0.069 Uiso 1 1 calc R
C12 C 0.2152(7) 0.4336(14) 0.1868(3) 0.061(2) Uani 1 1 d .
H12 H 0.1522 0.4079 0.2020 0.074 Uiso 1 1 calc R
C13 C 0.2736(6) 0.6184(14) 0.1958(3) 0.057(2) Uani 1 1 d .
H13 H 0.2500 0.7142 0.2176 0.069 Uiso 1 1 calc R
C14 C 0.3682(5) 0.6683(11) 0.1732(2) 0.0413(15) Uani 1 1 d .
C15 C 0.4921(6) 1.2166(13) 0.2395(3) 0.0517(18) Uani 1 1 d .
H15 H 0.4404 1.1080 0.2415 0.062 Uiso 1 1 calc R
C16 C 0.4922(7) 1.3832(16) 0.2697(3) 0.065(2) Uani 1 1 d .
H16 H 0.4406 1.3903 0.2917 0.078 Uiso 1 1 calc R
C17 C 0.5701(8) 1.5423(15) 0.2673(3) 0.069(3) Uani 1 1 d .
H17 H 0.5726 1.6562 0.2882 0.083 Uiso 1 1 calc R
C18 C 0.6431(7) 1.5309(13) 0.2342(3) 0.059(2) Uani 1 1 d .
H18 H 0.6947 1.6393 0.2318 0.071 Uiso 1 1 calc R
C19 C 0.6406(6) 1.3578(12) 0.2041(3) 0.0457(17) Uani 1 1 d .
C20 C 0.7172(6) 1.3154(12) 0.1684(2) 0.0436(17) Uani 1 1 d .
C21 C 0.8028(7) 1.4511(13) 0.1595(3) 0.055(2) Uani 1 1 d .
H21 H 0.8100 1.5835 0.1744 0.066 Uiso 1 1 calc R
C22 C 0.8768(7) 1.3899(16) 0.1289(3) 0.064(2) Uani 1 1 d .
H22 H 0.9340 1.4811 0.1225 0.077 Uiso 1 1 calc R
C23 C 0.8660(6) 1.1913(14) 0.1074(3) 0.055(2) Uani 1 1 d .
C24 C 0.7770(7) 1.0591(13) 0.1147(3) 0.0517(19) Uani 1 1 d .
H24 H 0.7695 0.9288 0.0990 0.062 Uiso 1 1 calc R
C25 C 0.6992(6) 1.1183(13) 0.1450(2) 0.0440(16) Uani 1 1 d .
C26 C 0.9494(7) 1.109(2) 0.0773(4) 0.082(3) Uani 1 1 d .
F1 F 1.0228(7) 0.9897(16) 0.1007(3) 0.152(4) Uani 1 1 d .
F2 F 1.0078(7) 1.2636(15) 0.0592(3) 0.166(4) Uani 1 1 d .
F3 F 0.9126(6) 0.9906(14) 0.0430(3) 0.127(3) Uani 1 1 d .
N1 N 0.5636(5) 1.2033(10) 0.20721(19) 0.0436(14) Uani 1 1 d .
N2 N 0.6307(4) 0.6944(9) 0.07927(19) 0.0424(13) Uani 1 1 d .
N3 N 0.5600(4) 0.7255(9) 0.11408(17) 0.0364(12) Uani 1 1 d .
O1 O 0.5126(4) 0.4252(7) 0.07864(16) 0.0395(11) Uani 1 1 d .
O2 O 0.4214(4) 0.8457(8) 0.18436(18) 0.0540(13) Uani 1 1 d .
Pt1 Pt 0.56492(2) 0.96387(4) 0.160534(9) 0.03826(12) Uani 1 1 d .

loop_
_atom_site_aniso_label
_atom_site_aniso_U_11
_atom_site_aniso_U_22
_atom_site_aniso_U_33
_atom_site_aniso_U_23
_atom_site_aniso_U_13
_atom_site_aniso_U_12
C1 0.055(5) 0.067(6) 0.064(5) -0.010(4) 0.018(4) -0.015(4)
C2 0.061(6) 0.104(8) 0.059(5) -0.001(5) 0.031(5) -0.006(6)
C3 0.062(6) 0.101(8) 0.051(5) -0.011(5) 0.023(4) 0.009(5)
C4 0.068(6) 0.073(6) 0.075(6) -0.021(5) 0.024(5) -0.010(5)
C5 0.046(4) 0.069(6) 0.064(5) -0.013(4) 0.023(4) -0.010(4)
C6 0.036(4) 0.049(4) 0.042(4) 0.001(3) 0.005(3) 0.001(3)
C7 0.033(4) 0.057(5) 0.038(4) 0.004(3) -0.004(3) -0.005(3)
C8 0.032(3) 0.041(4) 0.035(4) 0.003(3) 0.001(3) -0.001(3)
C9 0.031(4) 0.043(4) 0.042(4) 0.002(3) 0.001(3) -0.004(3)
C10 0.045(4) 0.058(5) 0.051(4) -0.010(4) 0.011(3) -0.013(4)
C11 0.044(4) 0.066(5) 0.065(5) -0.014(4) 0.018(4) -0.022(4)
C12 0.038(4) 0.079(6) 0.069(6) -0.008(4) 0.023(4) -0.017(4)
C13 0.045(4) 0.064(5) 0.066(5) -0.013(4) 0.018(4) -0.005(4)
C14 0.035(4) 0.043(4) 0.047(4) -0.003(3) 0.007(3) -0.004(3)
C15 0.054(5) 0.053(5) 0.049(4) -0.003(3) 0.004(4) -0.010(4)
C16 0.061(5) 0.073(6) 0.061(5) -0.019(5) 0.006(4) -0.009(5)
C17 0.070(6) 0.068(6) 0.067(6) -0.028(5) -0.009(5) -0.004(5)
C18 0.055(5) 0.055(5) 0.065(6) -0.004(4) -0.014(4) -0.012(4)
C19 0.042(4) 0.041(4) 0.052(4) 0.004(3) -0.010(3) -0.006(3)
C20 0.038(4) 0.047(4) 0.044(4) 0.008(3) -0.014(3) -0.009(3)
C21 0.047(5) 0.046(5) 0.070(6) 0.007(4) -0.008(4) -0.012(4)
C22 0.044(5) 0.070(6) 0.076(6) 0.021(5) -0.006(4) -0.025(4)
C23 0.037(4) 0.073(6) 0.056(5) 0.010(4) 0.001(4) -0.018(4)
C24 0.047(4) 0.063(5) 0.045(4) 0.006(4) 0.001(4) -0.002(4)
C25 0.040(4) 0.053(4) 0.038(4) 0.012(3) -0.004(3) -0.001(3)
C26 0.040(5) 0.120(9) 0.086(7) -0.014(7) 0.013(5) -0.035(6)
F1 0.069(5) 0.255(12) 0.134(7) -0.001(6) 0.027(5) 0.051(5)
F2 0.151(7) 0.174(8) 0.189(8) -0.035(7) 0.123(6) -0.086(6)
F3 0.076(4) 0.210(9) 0.100(5) -0.057(5) 0.039(4) -0.050(5)
N1 0.039(3) 0.046(3) 0.046(3) -0.002(3) -0.001(3) -0.001(3)
N2 0.036(3) 0.048(3) 0.045(3) -0.003(3) 0.010(3) -0.005(3)
N3 0.032(3) 0.044(3) 0.033(3) 0.000(2) 0.004(2) -0.003(2)
O1 0.033(2) 0.043(3) 0.043(3) -0.003(2) 0.005(2) -0.008(2)
O2 0.050(3) 0.049(3) 0.065(3) -0.013(3) 0.023(3) -0.008(2)
Pt1 0.03286(17) 0.03969(18) 0.04225(18) -0.00074(11) 0.00291(12) -0.00560(11)

loop_
_atom_type_symbol
_atom_type_description
_atom_type_scat_dispersion_real
_atom_type_scat_dispersion_imag
_atom_type_scat_source
C C 0.0033 0.0016 'International Tables Vol C Tables 4.2.6.8 and 6.1.1.4'
H H 0.0000 0.0000 'International Tables Vol C Tables 4.2.6.8 and 6.1.1.4'
N N 0.0061 0.0033 'International Tables Vol C Tables 4.2.6.8 and 6.1.1.4'
O O 0.0106 0.0060 'International Tables Vol C Tables 4.2.6.8 and 6.1.1.4'
F F 0.0171 0.0103 'International Tables Vol C Tables 4.2.6.8 and 6.1.1.4'
Pt Pt -1.7033 8.3905 'International Tables Vol C Tables 4.2.6.8 and 6.1.1.4'

loop_
_geom_angle_atom_site_label_1
_geom_angle_atom_site_label_2
_geom_angle_atom_site_label_3
_geom_angle
C2 C1 C6 119.7(8)
C2 C1 H1 120.2
C6 C1 H1 120.2
C3 C2 C1 121.2(8)
C3 C2 H2 119.4
C1 C2 H2 119.4
C2 C3 C4 120.1(8)
C2 C3 H3 119.9
C4 C3 H3 119.9
C3 C4 C5 119.2(9)
C3 C4 H4 120.4
C5 C4 H4 120.4
C6 C5 C4 120.1(8)
C6 C5 H5 120.0
C4 C5 H5 120.0
C5 C6 C1 119.8(7)
C5 C6 C7 120.5(7)
C1 C6 C7 119.7(7)
N2 C7 O1 112.2(6)
N2 C7 C6 129.2(7)
O1 C7 C6 118.6(6)
N3 C8 O1 109.6(6)
N3 C8 C9 131.0(6)
O1 C8 C9 119.3(6)
C14 C9 C10 119.7(6)
C14 C9 C8 120.8(6)
C10 C9 C8 119.5(6)
C11 C10 C9 121.8(7)
C11 C10 H10 119.1
C9 C10 H10 119.1
C10 C11 C12 118.9(7)
C10 C11 H11 120.6
C12 C11 H11 120.6
C13 C12 C11 120.7(7)
C13 C12 H12 119.7
C11 C12 H12 119.7
C12 C13 C14 122.3(7)
C12 C13 H13 118.9
C14 C13 H13 118.9
O2 C14 C13 118.9(7)
O2 C14 C9 124.5(6)
C13 C14 C9 116.6(7)
N1 C15 C16 122.1(8)
N1 C15 H15 119.0
C16 C15 H15 119.0
C15 C16 C17 119.0(9)
C15 C16 H16 120.5
C17 C16 H16 120.5
C18 C17 C16 119.4(8)
C18 C17 H17 120.3
C16 C17 H17 120.3
C17 C18 C19 119.9(8)
C17 C18 H18 120.1
C19 C18 H18 120.1
N1 C19 C18 119.6(7)
N1 C19 C20 113.7(6)
C18 C19 C20 126.6(7)
C21 C20 C25 122.3(7)
C21 C20 C19 123.5(7)
C25 C20 C19 114.1(6)
C22 C21 C20 119.8(8)
C22 C21 H21 120.1
C20 C21 H21 120.1
C21 C22 C23 119.6(7)
C21 C22 H22 120.2
C23 C22 H22 120.2
C22 C23 C24 120.5(8)
C22 C23 C26 121.7(7)
C24 C23 C26 117.8(8)
C25 C24 C23 121.3(8)
C25 C24 H24 119.4
C23 C24 H24 119.4
C24 C25 C20 116.3(7)
C24 C25 Pt1 129.2(6)
C20 C25 Pt1 114.5(5)
F3 C26 F1 105.2(11)
F3 C26 F2 106.1(9)
F1 C26 F2 104.2(9)
F3 C26 C23 115.6(7)
F1 C26 C23 111.5(9)
F2 C26 C23 113.3(10)
C15 N1 C19 120.0(6)
C15 N1 Pt1 123.8(5)
C19 N1 Pt1 116.2(5)
C7 N2 N3 105.9(6)
C8 N3 N2 108.1(5)
C8 N3 Pt1 124.9(4)
N2 N3 Pt1 126.9(4)
C8 O1 C7 104.1(5)
C14 O2 Pt1 129.5(4)
C25 Pt1 N3 101.0(3)
C25 Pt1 N1 80.9(3)
N3 Pt1 N1 177.8(2)
C25 Pt1 O2 170.3(3)
N3 Pt1 O2 88.6(2)
N1 Pt1 O2 89.4(2)

loop_
_geom_bond_atom_site_label_1
_geom_bond_atom_site_label_2
_geom_bond_distance
C1 C2 1.375(12)
C1 C6 1.382(11)
C1 H1 0.9300
C2 C3 1.351(14)
C2 H2 0.9300
C3 C4 1.379(13)
C3 H3 0.9300
C4 C5 1.403(11)
C4 H4 0.9300
C5 C6 1.366(11)
C5 H5 0.9300
C6 C7 1.455(11)
C7 N2 1.286(9)
C7 O1 1.379(9)
C8 N3 1.324(8)
C8 O1 1.354(8)
C8 C9 1.428(10)
C9 C14 1.410(10)
C9 C10 1.417(10)
C10 C11 1.352(10)
C10 H10 0.9300
C11 C12 1.391(11)
C11 H11 0.9300
C12 C13 1.368(12)
C12 H12 0.9300
C13 C14 1.406(10)
C13 H13 0.9300
C14 O2 1.310(8)
C15 N1 1.330(9)
C15 C16 1.355(11)
C15 H15 0.9300
C16 C17 1.379(13)
C16 H16 0.9300
C17 C18 1.360(14)
C17 H17 0.9300
C18 C19 1.384(11)
C18 H18 0.9300
C19 N1 1.354(9)
C19 C20 1.470(10)
C20 C21 1.385(10)
C20 C25 1.410(11)
C21 C22 1.367(13)
C21 H21 0.9300
C22 C23 1.386(13)
C22 H22 0.9300
C23 C24 1.394(10)
C23 C26 1.481(13)
C24 C25 1.391(11)
C24 H24 0.9300
C25 Pt1 1.984(7)
C26 F3 1.290(12)
C26 F1 1.315(14)
C26 F2 1.329(12)
N1 Pt1 2.012(6)
N2 N3 1.389(7)
N3 Pt1 2.000(5)
O2 Pt1 2.070(5)

loop_
_geom_torsion_atom_site_label_1
_geom_torsion_atom_site_label_2
_geom_torsion_atom_site_label_3
_geom_torsion_atom_site_label_4
_geom_torsion
C6 C1 C2 C3 -0.7(15)
C1 C2 C3 C4 0.2(16)
C2 C3 C4 C5 -0.1(15)
C3 C4 C5 C6 0.6(14)
C4 C5 C6 C1 -1.2(13)
C4 C5 C6 C7 179.7(8)
C2 C1 C6 C5 1.2(13)
C2 C1 C6 C7 -179.6(8)
C5 C6 C7 N2 175.0(8)
C1 C6 C7 N2 -4.1(12)
C5 C6 C7 O1 -3.3(11)
C1 C6 C7 O1 177.6(7)
N3 C8 C9 C14 3.1(12)
O1 C8 C9 C14 -175.3(6)
N3 C8 C9 C10 -177.8(7)
O1 C8 C9 C10 3.9(10)
C14 C9 C10 C11 2.3(12)
C8 C9 C10 C11 -176.9(7)
C9 C10 C11 C12 0.5(13)
C10 C11 C12 C13 -2.4(14)
C11 C12 C13 C14 1.4(14)
C12 C13 C14 O2 -178.4(8)
C12 C13 C14 C9 1.4(12)
C10 C9 C14 O2 176.7(7)
C8 C9 C14 O2 -4.2(11)
C10 C9 C14 C13 -3.2(10)
C8 C9 C14 C13 176.0(7)
N1 C15 C16 C17 -1.2(14)
C15 C16 C17 C18 1.5(15)
C16 C17 C18 C19 -1.7(14)
C17 C18 C19 N1 1.5(12)
C17 C18 C19 C20 -176.3(8)
N1 C19 C20 C21 -179.5(7)
C18 C19 C20 C21 -1.6(12)
N1 C19 C20 C25 -2.2(9)
C18 C19 C20 C25 175.7(7)
C25 C20 C21 C22 -3.5(12)
C19 C20 C21 C22 173.6(7)
C20 C21 C22 C23 -0.7(12)
C21 C22 C23 C24 3.7(12)
C21 C22 C23 C26 -174.3(9)
C22 C23 C24 C25 -2.6(12)
C26 C23 C24 C25 175.5(8)
C23 C24 C25 C20 -1.5(11)
C23 C24 C25 Pt1 178.8(6)
C21 C20 C25 C24 4.6(10)
C19 C20 C25 C24 -172.8(6)
C21 C20 C25 Pt1 -175.7(6)
C19 C20 C25 Pt1 7.0(8)
C22 C23 C26 F3 -147.1(10)
C24 C23 C26 F3 34.9(15)
C22 C23 C26 F1 92.9(12)
C24 C23 C26 F1 -85.2(10)
C22 C23 C26 F2 -24.3(14)
C24 C23 C26 F2 157.7(9)
C16 C15 N1 C19 1.0(12)
C16 C15 N1 Pt1 -178.4(6)
C18 C19 N1 C15 -1.1(11)
C20 C19 N1 C15 176.9(6)
C18 C19 N1 Pt1 178.3(6)
C20 C19 N1 Pt1 -3.6(8)
O1 C7 N2 N3 0.7(8)
C6 C7 N2 N3 -177.7(7)
O1 C8 N3 N2 0.6(7)
C9 C8 N3 N2 -177.8(7)
O1 C8 N3 Pt1 -176.8(4)
C9 C8 N3 Pt1 4.7(10)
C7 N2 N3 C8 -0.8(7)
C7 N2 N3 Pt1 176.6(5)
N3 C8 O1 C7 -0.2(7)
C9 C8 O1 C7 178.5(6)
N2 C7 O1 C8 -0.3(8)
C6 C7 O1 C8 178.2(6)
C13 C14 O2 Pt1 177.4(5)
C9 C14 O2 Pt1 -2.4(11)
C24 C25 Pt1 N3 -8.3(7)
C20 C25 Pt1 N3 172.0(5)
C24 C25 Pt1 N1 172.8(7)
C20 C25 Pt1 N1 -6.9(5)
C24 C25 Pt1 O2 178.4(11)
C20 C25 Pt1 O2 -1.3(17)
C8 N3 Pt1 C25 173.4(5)
N2 N3 Pt1 C25 -3.6(5)
C8 N3 Pt1 N1 -37(6)
N2 N3 Pt1 N1 146(6)
C8 N3 Pt1 O2 -7.7(5)
N2 N3 Pt1 O2 175.3(5)
C15 N1 Pt1 C25 -174.7(6)
C19 N1 Pt1 C25 5.9(5)
C15 N1 Pt1 N3 35(6)
C19 N1 Pt1 N3 -144(6)
C15 N1 Pt1 O2 6.2(6)
C19 N1 Pt1 O2 -173.2(5)
C14 O2 Pt1 C25 -179(13)
C14 O2 Pt1 N3 7.1(6)
C14 O2 Pt1 N1 -173.9(6)
